data_7151866
loop_
_publ_author_name
'Zhang, Fan'
'Liu, Zhen-Jiang'
'Liu, Jin-Tao'

_publ_section_title
;
 Asymmetric aza-Henry reaction of chiral fluoroalkyl \a,\b-unsaturated
 N-tert-butanesulfinyl ketoimines: an efficient approach to enantiopure
 fluoroalkylated \a,\b-diamines and \a,\b-diamino acids.
;
_journal_issue 10
_journal_name_full 'Organic &amp; biomolecular chemistry'
_journal_page_first 3625
_journal_page_last 3628
_journal_paper_doi 10.1039/c1ob05132f
_journal_volume 9
_journal_year 2011
_chemical_formula_sum 'C15 H19 F3 N2 O3 S'
_chemical_formula_weight 364.38
_chemical_name_systematic
;
?
;
_space_group_IT_number 2
_symmetry_cell_setting triclinic
_symmetry_space_group_name_Hall '-P 1'
_symmetry_space_group_name_H-M 'P -1'
_atom_sites_solution_hydrogens geom
_atom_sites_solution_primary direct
_atom_sites_solution_secondary difmap
_audit_creation_method SHELXL-97
_cell_angle_alpha 98.890(2)
_cell_angle_beta 92.687(2)
_cell_angle_gamma 95.661(2)
_cell_formula_units_Z 4
_cell_length_a 9.1431(10)
_cell_length_b 9.1984(11)
_cell_length_c 21.398(3)
_cell_measurement_reflns_used 2226
_cell_measurement_temperature 293(2)
_cell_measurement_theta_max 44.817
_cell_measurement_theta_min 4.486
_cell_volume 1765.8(4)
_computing_cell_refinement 'Bruker SMART'
_computing_data_collection 'Bruker SMART'
_computing_data_reduction 'Bruker SHELXTL'
_computing_molecular_graphics 'Bruker SHELXTL'
_computing_publication_material 'Bruker SHELXTL'
_computing_structure_refinement 'SHELXL-97 (Sheldrick, 1997)'
_computing_structure_solution 'SHELXS-97 (Sheldrick, 1990)'
_diffrn_ambient_temperature 293(2)
_diffrn_measured_fraction_theta_full 0.982
_diffrn_measured_fraction_theta_max 0.982
_diffrn_measurement_device_type 'CCD area detector'
_diffrn_measurement_method 'phi and omega scans'
_diffrn_radiation_monochromator graphite
_diffrn_radiation_source 'fine-focus sealed tube'
_diffrn_radiation_type MoK\a
_diffrn_radiation_wavelength 0.71073
_diffrn_reflns_av_R_equivalents 0.0668
_diffrn_reflns_av_sigmaI/netI 0.0829
_diffrn_reflns_limit_h_max 11
_diffrn_reflns_limit_h_min -9
_diffrn_reflns_limit_k_max 11
_diffrn_reflns_limit_k_min -11
_diffrn_reflns_limit_l_max 26
_diffrn_reflns_limit_l_min -23
_diffrn_reflns_number 9748
_diffrn_reflns_theta_full 26.00
_diffrn_reflns_theta_max 26.00
_diffrn_reflns_theta_min 1.93
_exptl_absorpt_coefficient_mu 0.228
_exptl_absorpt_correction_T_max 1.0000
_exptl_absorpt_correction_T_min 0.8044
_exptl_absorpt_correction_type empirical
_exptl_absorpt_process_details sadabs
_exptl_crystal_colour colorless
_exptl_crystal_density_diffrn 1.371
_exptl_crystal_density_method 'not measured'
_exptl_crystal_description prismatic
_exptl_crystal_F_000 760
_exptl_crystal_size_max 0.421
_exptl_crystal_size_mid 0.369
_exptl_crystal_size_min 0.223
_refine_diff_density_max 0.512
_refine_diff_density_min -0.279
_refine_diff_density_rms 0.055
_refine_ls_extinction_method none
_refine_ls_goodness_of_fit_ref 0.888
_refine_ls_hydrogen_treatment mixed
_refine_ls_matrix_type full
_refine_ls_number_parameters 447
_refine_ls_number_reflns 6828
_refine_ls_number_restraints 2
_refine_ls_restrained_S_all 0.888
_refine_ls_R_factor_all 0.0917
_refine_ls_R_factor_gt 0.0562
_refine_ls_shift/su_max 0.000
_refine_ls_shift/su_mean 0.000
_refine_ls_structure_factor_coef Fsqd
_refine_ls_weighting_details 'calc w=1/[\s^2^(Fo^2^)+(0.0587P)^2^+0.0000P] where P=(Fo^2^+2Fc^2^)/3'
_refine_ls_weighting_scheme calc
_refine_ls_wR_factor_gt 0.1244
_refine_ls_wR_factor_ref 0.1391
_reflns_number_gt 3947
_reflns_number_total 6828
_reflns_threshold_expression >2sigma(I)
_cod_data_source_file c1ob05132f.txt
_cod_data_source_block cd29256
_cod_depositor_comments
;
The following automatic conversions were performed:
'_symmetry_cell_setting' value 'Triclinic' changed to 'triclinic'
according to '/home/saulius/struct/CIF-dictionaries/cif_core.dic'
dictionary named 'cif_core.dic' version 2.4.1 from 2010-06-29.

Automatic conversion script
Id: cif_fix_enum 1555 2011-01-17 13:19:09Z saulius 
;
_cod_original_sg_symbol_H-M P-1
_cod_database_code 7151866

loop_
_symmetry_equiv_pos_as_xyz
'x, y, z'
'-x, -y, -z'

loop_
_atom_site_label
_atom_site_type_symbol
_atom_site_fract_x
_atom_site_fract_y
_atom_site_fract_z
_atom_site_U_iso_or_equiv
_atom_site_adp_type
_atom_site_occupancy
_atom_site_symmetry_multiplicity
_atom_site_calc_flag
_atom_site_refinement_flags
_atom_site_disorder_assembly
_atom_site_disorder_group
S1 S 0.07646(7) 0.55995(8) 0.32051(3) 0.0504(2) Uani 1 1 d . . .
S2 S 0.48620(8) 0.46119(8) 0.18057(3) 0.0507(2) Uani 1 1 d . . .
F1 F -0.08054(19) 0.83376(19) 0.46905(7) 0.0766(5) Uani 1 1 d . . .
F2 F -0.1135(2) 1.00303(19) 0.41299(8) 0.0827(6) Uani 1 1 d . . .
F3 F 0.08993(19) 0.9057(2) 0.41238(8) 0.0833(6) Uani 1 1 d . . .
F4 F 0.65935(19) 0.20240(19) 0.02063(7) 0.0736(5) Uani 1 1 d . . .
F5 F 0.6850(2) 0.02270(19) 0.07132(8) 0.0884(6) Uani 1 1 d . . .
F6 F 0.4761(2) 0.1054(2) 0.06347(8) 0.0904(6) Uani 1 1 d . . .
O1 O 0.0085(2) 0.4416(2) 0.27056(9) 0.0854(7) Uani 1 1 d . . .
O2 O -0.3138(3) 0.5521(3) 0.42506(12) 0.0928(8) Uani 1 1 d . . .
O3 O -0.4055(3) 0.7540(3) 0.45445(12) 0.1070(9) Uani 1 1 d . . .
O4 O 0.5789(3) 0.5604(2) 0.23002(9) 0.0941(8) Uani 1 1 d . . .
O5 O 0.8676(3) 0.4800(3) 0.08436(12) 0.1017(9) Uani 1 1 d . . .
O6 O 0.9794(3) 0.2892(3) 0.05863(11) 0.0980(8) Uani 1 1 d . . .
N1 N -0.0509(3) 0.6222(3) 0.36715(11) 0.0556(6) Uani 1 1 d D . .
N2 N -0.3392(3) 0.6760(3) 0.41815(12) 0.0665(7) Uani 1 1 d . . .
N3 N 0.5881(3) 0.3857(3) 0.12510(11) 0.0629(7) Uani 1 1 d D . .
N4 N 0.8974(3) 0.3579(3) 0.09125(12) 0.0660(7) Uani 1 1 d . . .
C1 C -0.1180(3) 0.7564(3) 0.35886(11) 0.0477(7) Uani 1 1 d . . .
C2 C -0.0549(3) 0.8763(3) 0.41319(14) 0.0605(8) Uani 1 1 d . . .
C3 C -0.2863(3) 0.7341(3) 0.36062(12) 0.0566(7) Uani 1 1 d . . .
H3C H -0.3247 0.8281 0.3588 0.068 Uiso 1 1 calc R . .
H3D H -0.3261 0.6658 0.3232 0.068 Uiso 1 1 calc R . .
C4 C -0.0929(4) 0.7950(4) 0.29292(16) 0.0727(9) Uani 1 1 d . . .
H4 H -0.1342 0.7222 0.2601 0.087 Uiso 1 1 calc R . .
C5 C -0.0296(4) 0.9021(4) 0.27483(17) 0.0826(10) Uani 1 1 d . . .
H5 H 0.0041 0.9810 0.3065 0.099 Uiso 1 1 calc R . .
C6 C 0.0013(3) 0.9244(3) 0.20922(13) 0.0579(8) Uani 1 1 d . . .
C7 C -0.0562(4) 0.8331(4) 0.15535(16) 0.0725(9) Uani 1 1 d . . .
H7 H -0.1264 0.7545 0.1582 0.087 Uiso 1 1 calc R . .
C8 C -0.0116(5) 0.8562(5) 0.09734(16) 0.0879(11) Uani 1 1 d . . .
H8 H -0.0525 0.7936 0.0611 0.106 Uiso 1 1 calc R . .
C9 C 0.0903(5) 0.9680(5) 0.09198(18) 0.0894(12) Uani 1 1 d . . .
H9 H 0.1228 0.9802 0.0524 0.107 Uiso 1 1 calc R . .
C10 C 0.1457(4) 1.0627(4) 0.1441(2) 0.0934(12) Uani 1 1 d . . .
H10 H 0.2135 1.1426 0.1401 0.112 Uiso 1 1 calc R . .
C11 C 0.1024(4) 1.0415(4) 0.20303(17) 0.0791(10) Uani 1 1 d . . .
H11 H 0.1416 1.1067 0.2388 0.095 Uiso 1 1 calc R . .
C12 C 0.1760(3) 0.4664(3) 0.37644(13) 0.0590(8) Uani 1 1 d . . .
C13 C 0.2381(4) 0.5837(4) 0.43242(14) 0.0925(12) Uani 1 1 d . . .
H13A H 0.1592 0.6155 0.4574 0.139 Uiso 1 1 calc R . .
H13B H 0.2873 0.6668 0.4169 0.139 Uiso 1 1 calc R . .
H13C H 0.3069 0.5424 0.4581 0.139 Uiso 1 1 calc R . .
C14 C 0.0778(4) 0.3437(4) 0.39672(18) 0.0990(12) Uani 1 1 d . . .
H14A H 0.0236 0.2859 0.3602 0.148 Uiso 1 1 calc R . .
H14B H 0.0104 0.3851 0.4258 0.148 Uiso 1 1 calc R . .
H14C H 0.1368 0.2816 0.4171 0.148 Uiso 1 1 calc R . .
C15 C 0.3016(4) 0.4066(4) 0.33868(17) 0.0949(12) Uani 1 1 d . . .
H15A H 0.3590 0.3533 0.3642 0.142 Uiso 1 1 calc R . .
H15B H 0.3632 0.4876 0.3271 0.142 Uiso 1 1 calc R . .
H15C H 0.2613 0.3415 0.3011 0.142 Uiso 1 1 calc R . .
C16 C 0.6597(3) 0.2548(3) 0.13274(11) 0.0454(6) Uani 1 1 d . . .
C17 C 0.6195(3) 0.1452(3) 0.07160(13) 0.0575(7) Uani 1 1 d . . .
C18 C 0.8277(3) 0.2871(3) 0.14259(12) 0.0594(8) Uani 1 1 d . . .
H18A H 0.8520 0.3517 0.1828 0.071 Uiso 1 1 calc R . .
H18B H 0.8694 0.1950 0.1450 0.071 Uiso 1 1 calc R . .
C19 C 0.5986(3) 0.1818(3) 0.18642(12) 0.0570(7) Uani 1 1 d . . .
H19 H 0.5106 0.1208 0.1770 0.068 Uiso 1 1 calc R . .
C20 C 0.6547(3) 0.1950(3) 0.24323(13) 0.0594(8) Uani 1 1 d . . .
H20 H 0.7471 0.2484 0.2523 0.071 Uiso 1 1 calc R . .
C21 C 0.5846(3) 0.1322(3) 0.29590(12) 0.0519(7) Uani 1 1 d . . .
C22 C 0.6337(3) 0.1902(3) 0.35743(13) 0.0643(8) Uani 1 1 d . . .
H22 H 0.7144 0.2618 0.3651 0.077 Uiso 1 1 calc R . .
C23 C 0.5643(4) 0.1431(4) 0.40763(14) 0.0765(10) Uani 1 1 d . . .
H23 H 0.5979 0.1846 0.4488 0.092 Uiso 1 1 calc R . .
C24 C 0.4492(4) 0.0382(4) 0.39801(15) 0.0742(9) Uani 1 1 d . . .
H24 H 0.4027 0.0082 0.4323 0.089 Uiso 1 1 calc R . .
C25 C 0.4005(4) -0.0243(4) 0.33759(16) 0.0786(9) Uani 1 1 d . . .
H25 H 0.3220 -0.0985 0.3306 0.094 Uiso 1 1 calc R . .
C26 C 0.4684(3) 0.0233(3) 0.28709(14) 0.0681(9) Uani 1 1 d . . .
H26 H 0.4346 -0.0194 0.2461 0.082 Uiso 1 1 calc R . .
C27 C 0.3974(3) 0.5831(3) 0.13368(13) 0.0586(8) Uani 1 1 d . . .
C28 C 0.3184(4) 0.4904(4) 0.07488(15) 0.1000(12) Uani 1 1 d . . .
H28A H 0.2576 0.4090 0.0867 0.150 Uiso 1 1 calc R . .
H28B H 0.3895 0.4530 0.0467 0.150 Uiso 1 1 calc R . .
H28C H 0.2580 0.5503 0.0540 0.150 Uiso 1 1 calc R . .
C29 C 0.5084(4) 0.7015(4) 0.11681(16) 0.0849(10) Uani 1 1 d . . .
H29A H 0.4577 0.7749 0.1000 0.127 Uiso 1 1 calc R . .
H29B H 0.5700 0.6576 0.0856 0.127 Uiso 1 1 calc R . .
H29C H 0.5681 0.7472 0.1541 0.127 Uiso 1 1 calc R . .
C30 C 0.2888(4) 0.6521(4) 0.17803(19) 0.1091(14) Uani 1 1 d . . .
H30A H 0.3407 0.7008 0.2168 0.164 Uiso 1 1 calc R . .
H30B H 0.2167 0.5761 0.1870 0.164 Uiso 1 1 calc R . .
H30C H 0.2406 0.7229 0.1583 0.164 Uiso 1 1 calc R . .
H1 H -0.103(3) 0.553(3) 0.3811(13) 0.074(10) Uiso 1 1 d D . .
H3 H 0.644(3) 0.451(3) 0.1108(13) 0.072(10) Uiso 1 1 d D . .

loop_
_atom_site_aniso_label
_atom_site_aniso_U_11
_atom_site_aniso_U_22
_atom_site_aniso_U_33
_atom_site_aniso_U_23
_atom_site_aniso_U_13
_atom_site_aniso_U_12
S1 0.0485(4) 0.0648(5) 0.0381(4) 0.0052(3) 0.0015(3) 0.0127(3)
S2 0.0546(4) 0.0624(5) 0.0359(4) 0.0056(3) 0.0033(3) 0.0135(3)
F1 0.0861(13) 0.0939(13) 0.0419(10) -0.0020(9) -0.0039(8) -0.0054(10)
F2 0.0932(14) 0.0624(11) 0.0876(13) -0.0074(10) 0.0002(10) 0.0179(10)
F3 0.0565(12) 0.0906(13) 0.0965(14) 0.0119(11) -0.0071(9) -0.0124(10)
F4 0.0882(13) 0.0898(13) 0.0386(9) 0.0051(9) 0.0019(8) -0.0029(10)
F5 0.1193(17) 0.0631(12) 0.0808(13) -0.0039(10) 0.0104(11) 0.0227(11)
F6 0.0670(13) 0.1246(16) 0.0667(12) -0.0004(11) -0.0084(9) -0.0234(11)
O1 0.0888(16) 0.0942(16) 0.0616(13) -0.0238(12) -0.0190(11) 0.0207(13)
O2 0.0945(18) 0.0892(18) 0.1019(19) 0.0336(15) 0.0296(14) 0.0042(15)
O3 0.104(2) 0.131(2) 0.0932(18) 0.0124(16) 0.0568(16) 0.0328(17)
O4 0.127(2) 0.0855(16) 0.0593(14) -0.0141(12) -0.0396(13) 0.0230(15)
O5 0.115(2) 0.0742(17) 0.122(2) 0.0306(16) 0.0445(17) -0.0017(16)
O6 0.0831(18) 0.128(2) 0.0913(18) 0.0268(16) 0.0377(15) 0.0223(16)
N1 0.0590(15) 0.0597(16) 0.0536(14) 0.0165(12) 0.0180(12) 0.0160(13)
N2 0.0566(16) 0.084(2) 0.0566(16) 0.0091(15) 0.0072(13) -0.0026(15)
N3 0.0799(19) 0.0630(17) 0.0547(15) 0.0202(13) 0.0257(13) 0.0249(15)
N4 0.0552(16) 0.079(2) 0.0601(17) 0.0076(15) 0.0055(13) -0.0075(15)
C1 0.0524(17) 0.0545(17) 0.0383(14) 0.0092(12) 0.0055(12) 0.0114(13)
C2 0.056(2) 0.066(2) 0.058(2) 0.0107(16) 0.0013(14) 0.0037(16)
C3 0.0497(17) 0.075(2) 0.0433(16) 0.0050(14) -0.0024(12) 0.0078(15)
C4 0.080(2) 0.070(2) 0.077(2) 0.0216(18) 0.0288(18) 0.0241(19)
C5 0.090(3) 0.083(3) 0.083(3) 0.021(2) 0.021(2) 0.031(2)
C6 0.0624(19) 0.073(2) 0.0477(17) 0.0219(15) 0.0110(14) 0.0297(17)
C7 0.075(2) 0.074(2) 0.071(2) 0.0164(18) 0.0126(18) 0.0110(18)
C8 0.105(3) 0.106(3) 0.054(2) 0.006(2) 0.006(2) 0.031(3)
C9 0.091(3) 0.128(4) 0.072(3) 0.050(3) 0.036(2) 0.051(3)
C10 0.069(2) 0.099(3) 0.127(4) 0.059(3) 0.023(2) 0.010(2)
C11 0.080(2) 0.082(2) 0.075(2) 0.0155(19) -0.0100(19) 0.007(2)
C12 0.0543(18) 0.0657(19) 0.0617(19) 0.0207(15) 0.0002(14) 0.0140(15)
C13 0.095(3) 0.112(3) 0.068(2) 0.011(2) -0.0330(19) 0.018(2)
C14 0.097(3) 0.088(3) 0.129(3) 0.060(2) 0.015(2) 0.022(2)
C15 0.076(2) 0.117(3) 0.102(3) 0.026(2) 0.006(2) 0.044(2)
C16 0.0478(16) 0.0503(16) 0.0390(14) 0.0083(12) 0.0034(11) 0.0073(13)
C17 0.058(2) 0.062(2) 0.0492(18) 0.0024(15) 0.0004(14) 0.0017(16)
C18 0.0555(18) 0.077(2) 0.0444(16) 0.0120(15) 0.0004(13) -0.0031(15)
C19 0.0565(18) 0.0656(19) 0.0474(17) 0.0053(14) 0.0002(13) 0.0060(15)
C20 0.0513(17) 0.069(2) 0.0568(19) 0.0091(15) -0.0010(14) 0.0038(15)
C21 0.0523(17) 0.0618(18) 0.0465(16) 0.0174(14) 0.0049(13) 0.0161(14)
C22 0.0618(19) 0.077(2) 0.0524(18) 0.0061(16) -0.0017(15) 0.0061(16)
C23 0.078(2) 0.108(3) 0.0457(18) 0.0101(18) 0.0057(17) 0.021(2)
C24 0.074(2) 0.099(3) 0.060(2) 0.0297(19) 0.0269(18) 0.025(2)
C25 0.070(2) 0.089(2) 0.079(2) 0.023(2) 0.0124(18) -0.0024(18)
C26 0.071(2) 0.084(2) 0.0484(18) 0.0115(16) -0.0007(15) 0.0038(18)
C27 0.0553(18) 0.0646(19) 0.0594(18) 0.0163(15) 0.0017(14) 0.0144(15)
C28 0.090(3) 0.120(3) 0.087(3) 0.031(2) -0.036(2) -0.001(2)
C29 0.089(3) 0.079(2) 0.096(3) 0.038(2) 0.007(2) 0.013(2)
C30 0.100(3) 0.123(3) 0.127(3) 0.048(3) 0.042(3) 0.066(3)

loop_
_atom_type_symbol
_atom_type_description
_atom_type_scat_dispersion_real
_atom_type_scat_dispersion_imag
_atom_type_scat_source
C C 0.0033 0.0016 'International Tables Vol C Tables 4.2.6.8 and 6.1.1.4'
H H 0.0000 0.0000 'International Tables Vol C Tables 4.2.6.8 and 6.1.1.4'
N N 0.0061 0.0033 'International Tables Vol C Tables 4.2.6.8 and 6.1.1.4'
O O 0.0106 0.0060 'International Tables Vol C Tables 4.2.6.8 and 6.1.1.4'
F F 0.0171 0.0103 'International Tables Vol C Tables 4.2.6.8 and 6.1.1.4'
S S 0.1246 0.1234 'International Tables Vol C Tables 4.2.6.8 and 6.1.1.4'

loop_
_geom_angle_atom_site_label_1
_geom_angle_atom_site_label_2
_geom_angle_atom_site_label_3
_geom_angle
_geom_angle_site_symmetry_1
_geom_angle_site_symmetry_3
_geom_angle_publ_flag
O1 S1 N1 109.78(13) . . ?
O1 S1 C12 105.54(13) . . ?
N1 S1 C12 98.69(13) . . ?
O4 S2 N3 110.44(15) . . ?
O4 S2 C27 105.32(13) . . ?
N3 S2 C27 97.69(13) . . ?
C1 N1 S1 121.48(19) . . ?
C1 N1 H1 119(2) . . ?
S1 N1 H1 112.9(19) . . ?
O3 N2 O2 123.8(3) . . ?
O3 N2 C3 118.1(3) . . ?
O2 N2 C3 118.0(3) . . ?
C16 N3 S2 120.89(19) . . ?
C16 N3 H3 113(2) . . ?
S2 N3 H3 111.8(19) . . ?
O6 N4 O5 123.6(3) . . ?
O6 N4 C18 118.0(3) . . ?
O5 N4 C18 118.4(3) . . ?
N1 C1 C2 106.8(2) . . ?
N1 C1 C4 110.5(2) . . ?
C2 C1 C4 114.3(3) . . ?
N1 C1 C3 111.8(2) . . ?
C2 C1 C3 109.4(2) . . ?
C4 C1 C3 104.0(2) . . ?
F3 C2 F2 107.4(3) . . ?
F3 C2 F1 106.5(2) . . ?
F2 C2 F1 106.8(2) . . ?
F3 C2 C1 112.3(2) . . ?
F2 C2 C1 112.8(2) . . ?
F1 C2 C1 110.7(2) . . ?
N2 C3 C1 114.2(2) . . ?
N2 C3 H3C 108.7 . . ?
C1 C3 H3C 108.7 . . ?
N2 C3 H3D 108.7 . . ?
C1 C3 H3D 108.7 . . ?
H3C C3 H3D 107.6 . . ?
C5 C4 C1 132.8(4) . . ?
C5 C4 H4 113.6 . . ?
C1 C4 H4 113.6 . . ?
C4 C5 C6 129.0(4) . . ?
C4 C5 H5 115.5 . . ?
C6 C5 H5 115.5 . . ?
C7 C6 C11 118.1(3) . . ?
C7 C6 C5 125.1(3) . . ?
C11 C6 C5 116.8(3) . . ?
C8 C7 C6 120.7(3) . . ?
C8 C7 H7 119.7 . . ?
C6 C7 H7 119.7 . . ?
C9 C8 C7 120.8(4) . . ?
C9 C8 H8 119.6 . . ?
C7 C8 H8 119.6 . . ?
C8 C9 C10 119.9(4) . . ?
C8 C9 H9 120.0 . . ?
C10 C9 H9 120.0 . . ?
C9 C10 C11 120.2(4) . . ?
C9 C10 H10 119.9 . . ?
C11 C10 H10 119.9 . . ?
C6 C11 C10 120.3(3) . . ?
C6 C11 H11 119.9 . . ?
C10 C11 H11 119.9 . . ?
C14 C12 C13 112.4(3) . . ?
C14 C12 C15 111.5(3) . . ?
C13 C12 C15 110.1(3) . . ?
C14 C12 S1 111.2(2) . . ?
C13 C12 S1 107.6(2) . . ?
C15 C12 S1 103.6(2) . . ?
C12 C13 H13A 109.5 . . ?
C12 C13 H13B 109.5 . . ?
H13A C13 H13B 109.5 . . ?
C12 C13 H13C 109.5 . . ?
H13A C13 H13C 109.5 . . ?
H13B C13 H13C 109.5 . . ?
C12 C14 H14A 109.5 . . ?
C12 C14 H14B 109.5 . . ?
H14A C14 H14B 109.5 . . ?
C12 C14 H14C 109.5 . . ?
H14A C14 H14C 109.5 . . ?
H14B C14 H14C 109.5 . . ?
C12 C15 H15A 109.5 . . ?
C12 C15 H15B 109.5 . . ?
H15A C15 H15B 109.5 . . ?
C12 C15 H15C 109.5 . . ?
H15A C15 H15C 109.5 . . ?
H15B C15 H15C 109.5 . . ?
N3 C16 C19 111.4(2) . . ?
N3 C16 C17 105.8(2) . . ?
C19 C16 C17 106.8(2) . . ?
N3 C16 C18 112.7(2) . . ?
C19 C16 C18 110.2(2) . . ?
C17 C16 C18 109.6(2) . . ?
F6 C17 F5 107.3(3) . . ?
F6 C17 F4 106.9(2) . . ?
F5 C17 F4 107.0(2) . . ?
F6 C17 C16 111.8(2) . . ?
F5 C17 C16 111.7(2) . . ?
F4 C17 C16 111.9(2) . . ?
N4 C18 C16 113.8(2) . . ?
N4 C18 H18A 108.8 . . ?
C16 C18 H18A 108.8 . . ?
N4 C18 H18B 108.8 . . ?
C16 C18 H18B 108.8 . . ?
H18A C18 H18B 107.7 . . ?
C20 C19 C16 127.3(3) . . ?
C20 C19 H19 116.4 . . ?
C16 C19 H19 116.4 . . ?
C19 C20 C21 125.5(3) . . ?
C19 C20 H20 117.3 . . ?
C21 C20 H20 117.3 . . ?
C26 C21 C22 117.4(3) . . ?
C26 C21 C20 123.7(3) . . ?
C22 C21 C20 118.8(3) . . ?
C23 C22 C21 120.6(3) . . ?
C23 C22 H22 119.7 . . ?
C21 C22 H22 119.7 . . ?
C24 C23 C22 121.0(3) . . ?
C24 C23 H23 119.5 . . ?
C22 C23 H23 119.5 . . ?
C23 C24 C25 119.7(3) . . ?
C23 C24 H24 120.1 . . ?
C25 C24 H24 120.1 . . ?
C24 C25 C26 119.6(3) . . ?
C24 C25 H25 120.2 . . ?
C26 C25 H25 120.2 . . ?
C21 C26 C25 121.6(3) . . ?
C21 C26 H26 119.2 . . ?
C25 C26 H26 119.2 . . ?
C29 C27 C28 111.3(3) . . ?
C29 C27 C30 110.4(3) . . ?
C28 C27 C30 111.2(3) . . ?
C29 C27 S2 111.1(2) . . ?
C28 C27 S2 109.1(2) . . ?
C30 C27 S2 103.4(2) . . ?
C27 C28 H28A 109.5 . . ?
C27 C28 H28B 109.5 . . ?
H28A C28 H28B 109.5 . . ?
C27 C28 H28C 109.5 . . ?
H28A C28 H28C 109.5 . . ?
H28B C28 H28C 109.5 . . ?
C27 C29 H29A 109.5 . . ?
C27 C29 H29B 109.5 . . ?
H29A C29 H29B 109.5 . . ?
C27 C29 H29C 109.5 . . ?
H29A C29 H29C 109.5 . . ?
H29B C29 H29C 109.5 . . ?
C27 C30 H30A 109.5 . . ?
C27 C30 H30B 109.5 . . ?
H30A C30 H30B 109.5 . . ?
C27 C30 H30C 109.5 . . ?
H30A C30 H30C 109.5 . . ?
H30B C30 H30C 109.5 . . ?

loop_
_geom_bond_atom_site_label_1
_geom_bond_atom_site_label_2
_geom_bond_distance
_geom_bond_site_symmetry_2
_geom_bond_publ_flag
S1 O1 1.469(2) . ?
S1 N1 1.657(2) . ?
S1 C12 1.836(3) . ?
S2 O4 1.462(2) . ?
S2 N3 1.654(2) . ?
S2 C27 1.837(3) . ?
F1 C2 1.337(3) . ?
F2 C2 1.331(3) . ?
F3 C2 1.327(3) . ?
F4 C17 1.332(3) . ?
F5 C17 1.327(3) . ?
F6 C17 1.322(3) . ?
O2 N2 1.215(3) . ?
O3 N2 1.201(3) . ?
O5 N4 1.211(3) . ?
O6 N4 1.206(3) . ?
N1 C1 1.462(3) . ?
N1 H1 0.857(17) . ?
N2 C3 1.498(3) . ?
N3 C16 1.454(3) . ?
N3 H3 0.853(17) . ?
N4 C18 1.497(4) . ?
C1 C2 1.522(4) . ?
C1 C4 1.530(4) . ?
C1 C3 1.535(4) . ?
C3 H3C 0.9700 . ?
C3 H3D 0.9700 . ?
C4 C5 1.217(4) . ?
C4 H4 0.9300 . ?
C5 C6 1.486(4) . ?
C5 H5 0.9300 . ?
C6 C7 1.367(4) . ?
C6 C11 1.375(4) . ?
C7 C8 1.365(4) . ?
C7 H7 0.9300 . ?
C8 C9 1.341(5) . ?
C8 H8 0.9300 . ?
C9 C10 1.348(5) . ?
C9 H9 0.9300 . ?
C10 C11 1.377(5) . ?
C10 H10 0.9300 . ?
C11 H11 0.9300 . ?
C12 C14 1.502(4) . ?
C12 C13 1.529(4) . ?
C12 C15 1.532(4) . ?
C13 H13A 0.9600 . ?
C13 H13B 0.9600 . ?
C13 H13C 0.9600 . ?
C14 H14A 0.9600 . ?
C14 H14B 0.9600 . ?
C14 H14C 0.9600 . ?
C15 H15A 0.9600 . ?
C15 H15B 0.9600 . ?
C15 H15C 0.9600 . ?
C16 C19 1.519(4) . ?
C16 C17 1.529(3) . ?
C16 C18 1.533(4) . ?
C18 H18A 0.9700 . ?
C18 H18B 0.9700 . ?
C19 C20 1.280(3) . ?
C19 H19 0.9300 . ?
C20 C21 1.487(4) . ?
C20 H20 0.9300 . ?
C21 C26 1.371(4) . ?
C21 C22 1.378(4) . ?
C22 C23 1.377(4) . ?
C22 H22 0.9300 . ?
C23 C24 1.341(4) . ?
C23 H23 0.9300 . ?
C24 C25 1.366(4) . ?
C24 H24 0.9300 . ?
C25 C26 1.379(4) . ?
C25 H25 0.9300 . ?
C26 H26 0.9300 . ?
C27 C29 1.512(4) . ?
C27 C28 1.514(4) . ?
C27 C30 1.521(4) . ?
C28 H28A 0.9600 . ?
C28 H28B 0.9600 . ?
C28 H28C 0.9600 . ?
C29 H29A 0.9600 . ?
C29 H29B 0.9600 . ?
C29 H29C 0.9600 . ?
C30 H30A 0.9600 . ?
C30 H30B 0.9600 . ?
C30 H30C 0.9600 . ?

loop_
_geom_hbond_atom_site_label_D
_geom_hbond_atom_site_label_H
_geom_hbond_atom_site_label_A
_geom_hbond_distance_DH
_geom_hbond_distance_HA
_geom_hbond_distance_DA
_geom_hbond_angle_DHA
_geom_hbond_site_symmetry_A
N3 H3 N4 0.853(17) 2.58(3) 2.977(4) 110(2) .
N3 H3 O5 0.853(17) 2.15(2) 2.837(3) 138(3) .
N1 H1 O2 0.857(17) 2.18(2) 2.819(3) 131(2) .

loop_
_geom_torsion_atom_site_label_1
_geom_torsion_atom_site_label_2
_geom_torsion_atom_site_label_3
_geom_torsion_atom_site_label_4
_geom_torsion
_geom_torsion_site_symmetry_1
_geom_torsion_site_symmetry_2
_geom_torsion_site_symmetry_3
_geom_torsion_site_symmetry_4
_geom_torsion_publ_flag
O1 S1 N1 C1 -98.2(2) . . . . ?
C12 S1 N1 C1 151.7(2) . . . . ?
O4 S2 N3 C16 83.7(3) . . . . ?
C27 S2 N3 C16 -166.7(2) . . . . ?
S1 N1 C1 C2 -106.8(2) . . . . ?
S1 N1 C1 C4 18.1(3) . . . . ?
S1 N1 C1 C3 133.4(2) . . . . ?
N1 C1 C2 F3 61.8(3) . . . . ?
C4 C1 C2 F3 -60.7(3) . . . . ?
C3 C1 C2 F3 -176.9(2) . . . . ?
N1 C1 C2 F2 -176.6(2) . . . . ?
C4 C1 C2 F2 60.8(3) . . . . ?
C3 C1 C2 F2 -55.4(3) . . . . ?
N1 C1 C2 F1 -57.1(3) . . . . ?
C4 C1 C2 F1 -179.6(2) . . . . ?
C3 C1 C2 F1 64.2(3) . . . . ?
O3 N2 C3 C1 115.2(3) . . . . ?
O2 N2 C3 C1 -65.4(3) . . . . ?
N1 C1 C3 N2 53.4(3) . . . . ?
C2 C1 C3 N2 -64.8(3) . . . . ?
C4 C1 C3 N2 172.6(2) . . . . ?
N1 C1 C4 C5 -118.9(4) . . . . ?
C2 C1 C4 C5 1.7(5) . . . . ?
C3 C1 C4 C5 121.0(4) . . . . ?
C1 C4 C5 C6 173.7(3) . . . . ?
C4 C5 C6 C7 10.1(5) . . . . ?
C4 C5 C6 C11 -166.0(4) . . . . ?
C11 C6 C7 C8 1.5(5) . . . . ?
C5 C6 C7 C8 -174.5(3) . . . . ?
C6 C7 C8 C9 0.6(5) . . . . ?
C7 C8 C9 C10 -2.6(6) . . . . ?
C8 C9 C10 C11 2.6(6) . . . . ?
C7 C6 C11 C10 -1.5(5) . . . . ?
C5 C6 C11 C10 174.8(3) . . . . ?
C9 C10 C11 C6 -0.5(5) . . . . ?
O1 S1 C12 C14 -51.8(3) . . . . ?
N1 S1 C12 C14 61.6(2) . . . . ?
O1 S1 C12 C13 -175.3(2) . . . . ?
N1 S1 C12 C13 -61.8(2) . . . . ?
O1 S1 C12 C15 68.0(2) . . . . ?
N1 S1 C12 C15 -178.5(2) . . . . ?
S2 N3 C16 C19 14.0(3) . . . . ?
S2 N3 C16 C17 129.8(2) . . . . ?
S2 N3 C16 C18 -110.5(2) . . . . ?
N3 C16 C17 F6 -63.0(3) . . . . ?
C19 C16 C17 F6 55.9(3) . . . . ?
C18 C16 C17 F6 175.3(2) . . . . ?
N3 C16 C17 F5 176.8(2) . . . . ?
C19 C16 C17 F5 -64.4(3) . . . . ?
C18 C16 C17 F5 55.1(3) . . . . ?
N3 C16 C17 F4 56.9(3) . . . . ?
C19 C16 C17 F4 175.7(2) . . . . ?
C18 C16 C17 F4 -64.9(3) . . . . ?
O6 N4 C18 C16 -115.2(3) . . . . ?
O5 N4 C18 C16 64.2(4) . . . . ?
N3 C16 C18 N4 -55.4(3) . . . . ?
C19 C16 C18 N4 179.4(2) . . . . ?
C17 C16 C18 N4 62.1(3) . . . . ?
N3 C16 C19 C20 -98.9(3) . . . . ?
C17 C16 C19 C20 146.0(3) . . . . ?
C18 C16 C19 C20 27.0(4) . . . . ?
C16 C19 C20 C21 174.3(3) . . . . ?
C19 C20 C21 C26 16.4(5) . . . . ?
C19 C20 C21 C22 -160.5(3) . . . . ?
C26 C21 C22 C23 -2.2(4) . . . . ?
C20 C21 C22 C23 174.9(3) . . . . ?
C21 C22 C23 C24 1.1(5) . . . . ?
C22 C23 C24 C25 0.7(5) . . . . ?
C23 C24 C25 C26 -1.3(5) . . . . ?
C22 C21 C26 C25 1.5(5) . . . . ?
C20 C21 C26 C25 -175.4(3) . . . . ?
C24 C25 C26 C21 0.2(5) . . . . ?
O4 S2 C27 C29 47.7(2) . . . . ?
N3 S2 C27 C29 -66.0(2) . . . . ?
O4 S2 C27 C28 170.8(2) . . . . ?
N3 S2 C27 C28 57.1(2) . . . . ?
O4 S2 C27 C30 -70.7(3) . . . . ?
N3 S2 C27 C30 175.6(2) . . . . ?
